data_1505305
loop_
_publ_author_name
'Clark, J. Stephen'
'Grainger, Damian M.'
'Ehkirch, Alexandra A.-C.'
'Blake, Alexander J.'
'Wilson, Claire'

_publ_section_title
;
 Synthesis of the fused polyether core of hemibrevetoxin B by
 two-directional ring-closing metathesis.
;
_journal_issue 6
_journal_name_full 'Organic letters'
_journal_page_first 1033
_journal_page_last 1036
_journal_paper_doi 10.1021/ol0630651
_journal_volume 9
_journal_year 2007
_chemical_absolute_configuration syn
_chemical_formula_moiety 'C9 H12 O4'
_chemical_formula_sum 'C9 H12 O4'
_chemical_formula_weight 184.19
_chemical_name_systematic
;
   ?
;
_space_group_IT_number 19
_symmetry_cell_setting orthorhombic
_symmetry_space_group_name_Hall 'P 2ac 2ab'
_symmetry_space_group_name_H-M 'P 21 21 21'
_atom_sites_solution_hydrogens geom
_atom_sites_solution_primary direct
_atom_sites_solution_secondary difmap
_audit_creation_method 'enCIFer editing of SHELXL97 CIF output'
_cell_angle_alpha 90.00
_cell_angle_beta 90.00
_cell_angle_gamma 90.00
_cell_formula_units_Z 4
_cell_length_a 6.5707(6)
_cell_length_b 8.7506(8)
_cell_length_c 15.3161(14)
_cell_measurement_reflns_used 5782
_cell_measurement_temperature 150(2)
_cell_measurement_theta_max 27.5
_cell_measurement_theta_min 2.3
_cell_volume 880.64(14)
_computing_cell_refinement 'Bruker SAINT version 6.36a (Bruker, 2002)'
_computing_data_collection 'Bruker SMART version 5.624 (Bruker, 2001)'
_computing_data_reduction 'Bruker SAINT; Bruker SHELXTL (Bruker, 2001)'
_computing_molecular_graphics 'PLATON (Spek, 2003)'
_computing_publication_material 'enCIFer (Allen et al., 2004); PLATON'
_computing_structure_refinement 'SHELXL97 (Sheldrick, 1998)'
_computing_structure_solution 'SHELXS97 (Sheldrick, 1990)'
_diffrn_ambient_temperature 150(2)
_diffrn_measured_fraction_theta_full 0.993
_diffrn_measured_fraction_theta_max 0.990
_diffrn_measurement_device_type 'Bruker SMART1000 CCD area detector'
_diffrn_measurement_method \w
_diffrn_radiation_monochromator graphite
_diffrn_radiation_source 'sealed tube'
_diffrn_radiation_type MoK\a
_diffrn_radiation_wavelength 0.71073
_diffrn_reflns_av_R_equivalents 0.115
_diffrn_reflns_av_sigmaI/netI 0.055
_diffrn_reflns_limit_h_max 8
_diffrn_reflns_limit_h_min -8
_diffrn_reflns_limit_k_max 11
_diffrn_reflns_limit_k_min -11
_diffrn_reflns_limit_l_max 19
_diffrn_reflns_limit_l_min -19
_diffrn_reflns_number 8038
_diffrn_reflns_theta_full 27.50
_diffrn_reflns_theta_max 27.55
_diffrn_reflns_theta_min 2.66
_diffrn_standards_decay_% 0
_diffrn_standards_number 0
_exptl_absorpt_coefficient_mu 0.109
_exptl_absorpt_correction_type none
_exptl_crystal_colour colourless
_exptl_crystal_density_diffrn 1.389
_exptl_crystal_density_method 'not measured'
_exptl_crystal_description column
_exptl_crystal_F_000 392
_exptl_crystal_size_max 0.65
_exptl_crystal_size_mid 0.36
_exptl_crystal_size_min 0.33
_refine_diff_density_max 0.20
_refine_diff_density_min -0.20
_refine_diff_density_rms 0.04
_refine_ls_abs_structure_details 'Flack H D (1983), Acta Cryst. A39, 876-881'
_refine_ls_abs_structure_Flack 'not established'
_refine_ls_extinction_coef 0.232(13)
_refine_ls_extinction_expression Fc^*^=kFc[1+0.001xFc^2^\l^3^/sin(2\q)]^-1/4^
_refine_ls_extinction_method SHELXL
_refine_ls_goodness_of_fit_ref 1.13
_refine_ls_hydrogen_treatment constr
_refine_ls_matrix_type full
_refine_ls_number_parameters 119
_refine_ls_number_reflns 1198
_refine_ls_number_restraints 0
_refine_ls_restrained_S_all 1.13
_refine_ls_R_factor_all 0.0313
_refine_ls_R_factor_gt 0.0303
_refine_ls_shift/su_max 0.005
_refine_ls_shift/su_mean 0.001
_refine_ls_structure_factor_coef Fsqd
_refine_ls_weighting_details 'calc w=1/[\s^2^(Fo^2^)+(0.027P)^2^+0.102P] where P=(Fo^2^+2Fc^2^)/3'
_refine_ls_weighting_scheme calc
_refine_ls_wR_factor_gt 0.0790
_refine_ls_wR_factor_ref 0.0800
_reflns_number_gt 1151
_reflns_number_total 1198
_reflns_threshold_expression >2\s(I)
_cod_data_source_file ol0630651si20061221_114143.cif
_cod_data_source_block 6
_cod_depositor_comments
;
The following automatic conversions were performed:

'_symmetry_cell_setting' value 'Orthorhombic' changed to
'orthorhombic' according to
/home/saulius/struct/CIF-dictionaries/cif_core.dic dictionary named
'cif_core.dic' version 2.4.1 from
2010-06-29.

'_exptl_absorpt_correction_type' value 'None' changed to
'none' according to
/home/saulius/struct/CIF-dictionaries/cif_core.dic dictionary named
'cif_core.dic' version 2.4.1 from 2010-06-29.

Automatic conversion script
Id: cif_fix_values 1715 2011-07-08 13:25:40Z adriana 
;
_cod_original_cell_volume 880.6(3)
_cod_database_code 1505305

loop_
_symmetry_equiv_pos_as_xyz
'x, y, z'
'-x+1/2, -y, z+1/2'
'-x, y+1/2, -z+1/2'
'x+1/2, -y+1/2, -z'

loop_
_atom_site_label
_atom_site_type_symbol
_atom_site_fract_x
_atom_site_fract_y
_atom_site_fract_z
_atom_site_U_iso_or_equiv
_atom_site_adp_type
_atom_site_occupancy
_atom_site_symmetry_multiplicity
_atom_site_calc_flag
_atom_site_refinement_flags
O1 O 0.96138(15) 0.16938(11) 0.71698(6) 0.0227(2) Uani 1 1 d .
C2 C 1.0001(2) 0.11014(15) 0.63186(9) 0.0242(3) Uani 1 1 d .
H2 H 1.0694 0.0087 0.6364 0.029 Uiso 1 1 calc R
C1' C 1.1340(3) 0.22116(18) 0.58390(11) 0.0325(4) Uani 1 1 d .
H1'A H 1.1623 0.1820 0.5252 0.049 Uiso 1 1 calc R
H1'B H 1.2623 0.2339 0.6158 0.049 Uiso 1 1 calc R
H1'C H 1.0649 0.3201 0.5794 0.049 Uiso 1 1 calc R
O3 O 0.81631(16) 0.09485(11) 0.58482(7) 0.0275(3) Uani 1 1 d .
C4 C 0.6824(2) -0.01207(16) 0.62570(9) 0.0267(3) Uani 1 1 d .
H4A H 0.7471 -0.1142 0.6275 0.032 Uiso 1 1 calc R
H4B H 0.5547 -0.0203 0.5917 0.032 Uiso 1 1 calc R
C4A C 0.6353(2) 0.04129(14) 0.71804(9) 0.0207(3) Uani 1 1 d .
H4C H 0.5535 0.1376 0.7165 0.025 Uiso 1 1 calc R
O5 O 0.52528(15) -0.07624(11) 0.76149(7) 0.0249(3) Uani 1 1 d .
C6 C 0.3753(2) -0.02005(17) 0.81966(10) 0.0277(3) Uani 1 1 d .
H6A H 0.2981 -0.1087 0.8424 0.033 Uiso 1 1 calc R
H6B H 0.2790 0.0430 0.7855 0.033 Uiso 1 1 calc R
C7 C 0.4450(2) 0.07391(15) 0.89712(10) 0.0249(3) Uani 1 1 d .
C8 C 0.6527(2) 0.13546(15) 0.90905(10) 0.0254(3) Uani 1 1 d .
H8 H 0.6758 0.1838 0.9637 0.031 Uiso 1 1 calc R
C9 C 0.8125(2) 0.13419(15) 0.85561(10) 0.0246(3) Uani 1 1 d .
H9 H 0.9307 0.1833 0.8776 0.029 Uiso 1 1 calc R
C9A C 0.8345(2) 0.06751(14) 0.76643(9) 0.0204(3) Uani 1 1 d .
H9A H 0.9064 -0.0328 0.7718 0.024 Uiso 1 1 calc R
O10 O 0.31561(18) 0.10157(13) 0.95226(9) 0.0364(3) Uani 1 1 d .

loop_
_atom_site_aniso_label
_atom_site_aniso_U_11
_atom_site_aniso_U_22
_atom_site_aniso_U_33
_atom_site_aniso_U_23
_atom_site_aniso_U_13
_atom_site_aniso_U_12
O1 0.0252(5) 0.0229(4) 0.0201(5) 0.0002(4) 0.0007(4) -0.0048(4)
C2 0.0271(6) 0.0235(6) 0.0220(6) -0.0016(5) 0.0015(5) -0.0010(6)
C1' 0.0386(8) 0.0333(7) 0.0257(7) -0.0008(6) 0.0066(7) -0.0088(7)
O3 0.0321(5) 0.0303(5) 0.0201(5) 0.0013(4) -0.0022(4) -0.0057(5)
C4 0.0295(7) 0.0268(6) 0.0237(7) -0.0040(5) -0.0013(5) -0.0058(6)
C4A 0.0225(6) 0.0183(5) 0.0214(6) -0.0008(5) -0.0016(5) -0.0019(5)
O5 0.0246(5) 0.0215(4) 0.0285(5) -0.0034(4) 0.0044(4) -0.0037(4)
C6 0.0215(6) 0.0298(6) 0.0317(8) -0.0040(6) 0.0036(6) -0.0028(6)
C7 0.0293(7) 0.0191(5) 0.0264(7) 0.0018(5) 0.0030(6) 0.0041(5)
C8 0.0340(7) 0.0232(6) 0.0191(6) -0.0007(5) -0.0023(6) -0.0011(6)
C9 0.0265(6) 0.0257(6) 0.0216(7) 0.0019(5) -0.0057(6) -0.0046(6)
C9A 0.0209(6) 0.0196(5) 0.0206(6) 0.0020(5) -0.0015(5) -0.0015(5)
O10 0.0350(6) 0.0376(6) 0.0366(6) -0.0044(5) 0.0102(5) 0.0054(5)

loop_
_atom_type_symbol
_atom_type_description
_atom_type_scat_dispersion_real
_atom_type_scat_dispersion_imag
_atom_type_scat_source
C C 0.0033 0.0000 'International Tables Vol C Tables 4.2.6.8 and 6.1.1.4'
H H 0.0000 0.0000 'International Tables Vol C Tables 4.2.6.8 and 6.1.1.4'
O O 0.0106 0.0000 'International Tables Vol C Tables 4.2.6.8 and 6.1.1.4'

loop_
_geom_angle_atom_site_label_1
_geom_angle_atom_site_label_2
_geom_angle_atom_site_label_3
_geom_angle
C2 O1 C9A 111.10(10)
O3 C2 O1 110.38(11)
O3 C2 C1' 108.21(12)
O1 C2 C1' 108.45(11)
O3 C2 H2 109.9
O1 C2 H2 109.9
C1' C2 H2 109.9
C2 C1' H1'A 109.5
C2 C1' H1'B 109.5
H1'A C1' H1'B 109.5
C2 C1' H1'C 109.5
H1'A C1' H1'C 109.5
H1'B C1' H1'C 109.5
C2 O3 C4 111.40(10)
O3 C4 C4A 109.37(11)
O3 C4 H4A 109.8
C4A C4 H4A 109.8
O3 C4 H4B 109.8
C4A C4 H4B 109.8
H4A C4 H4B 108.2
O5 C4A C4 108.45(10)
O5 C4A C9A 108.57(10)
C4 C4A C9A 108.92(12)
O5 C4A H4C 110.3
C4 C4A H4C 110.3
C9A C4A H4C 110.3
C6 O5 C4A 113.39(10)
O5 C6 C7 118.10(12)
O5 C6 H6A 107.8
C7 C6 H6A 107.8
O5 C6 H6B 107.8
C7 C6 H6B 107.8
H6A C6 H6B 107.1
O10 C7 C8 118.98(13)
O10 C7 C6 116.00(13)
C8 C7 C6 125.02(12)
C9 C8 C7 130.46(13)
C9 C8 H8 114.8
C7 C8 H8 114.8
C8 C9 C9A 129.97(13)
C8 C9 H9 115.0
C9A C9 H9 115.0
O1 C9A C9 107.23(10)
O1 C9A C4A 109.63(10)
C9 C9A C4A 114.92(11)
O1 C9A H9A 108.3
C9 C9A H9A 108.3
C4A C9A H9A 108.3

loop_
_geom_bond_atom_site_label_1
_geom_bond_atom_site_label_2
_geom_bond_distance
O1 C2 1.4259(16)
O1 C9A 1.4363(16)
C2 O3 1.4126(17)
C2 C1' 1.503(2)
C2 H2 1.0000
C1' H1'A 0.9800
C1' H1'B 0.9800
C1' H1'C 0.9800
O3 C4 1.4287(17)
C4 C4A 1.5211(19)
C4 H4A 0.9900
C4 H4B 0.9900
C4A O5 1.4226(16)
C4A C9A 1.5213(18)
C4A H4C 1.0000
O5 C6 1.4164(17)
C6 C7 1.514(2)
C6 H6A 0.9900
C6 H6B 0.9900
C7 O10 1.2227(18)
C7 C8 1.478(2)
C8 C9 1.332(2)
C8 H8 0.9500
C9 C9A 1.492(2)
C9 H9 0.9500
C9A H9A 1.0000

loop_
_geom_torsion_atom_site_label_1
_geom_torsion_atom_site_label_2
_geom_torsion_atom_site_label_3
_geom_torsion_atom_site_label_4
_geom_torsion
C9A O1 C2 O3 61.94(13)
C9A O1 C2 C1' -179.67(11)
O1 C2 O3 C4 -62.75(13)
C1' C2 O3 C4 178.72(11)
C2 O3 C4 C4A 59.15(14)
O3 C4 C4A O5 -172.15(10)
O3 C4 C4A C9A -54.17(14)
C4 C4A O5 C6 -144.32(12)
C9A C4A O5 C6 97.47(12)
C4A O5 C6 C7 -63.07(16)
O5 C6 C7 O10 -169.87(13)
O5 C6 C7 C8 11.5(2)
O10 C7 C8 C9 -172.85(15)
C6 C7 C8 C9 5.7(2)
C7 C8 C9 C9A -1.1(3)
C2 O1 C9A C9 176.77(11)
C2 O1 C9A C4A -57.84(13)
C8 C9 C9A O1 143.24(15)
C8 C9 C9A C4A 21.1(2)
O5 C4A C9A O1 171.67(10)
C4 C4A C9A O1 53.77(13)
O5 C4A C9A C9 -67.50(13)
C4 C4A C9A C9 174.59(11)

loop_
_cod_related_entry_id
_cod_related_entry_database
_cod_related_entry_code
1 ChemSpider 17230948
